data_7051333
_journal_name_full 'New Journal of Chemistry'
_journal_paper_doi 10.1039/b004641h
_journal_year 2000
_chemical_formula_sum 'C4 H16 Cl3 N3'
_chemical_formula_weight 212.55
_space_group_IT_number 59
_symmetry_cell_setting orthorhombic
_symmetry_space_group_name_Hall '-P 2ab 2a'
_symmetry_space_group_name_H-M 'P m m n :2'
_cell_angle_alpha 90.00
_cell_angle_beta 90.00
_cell_angle_gamma 90.00
_cell_formula_units_Z 2
_cell_length_a 5.1016(7)
_cell_length_b 21.343(3)
_cell_length_c 4.7440(5)
_cell_measurement_temperature 100(2)
_cell_volume 516.54(12)
_diffrn_ambient_temperature 100(2)
_exptl_crystal_density_diffrn 1.367
_cod_depositor_comments
;
The following automatic conversions were performed:
'_symmetry_cell_setting' value 'Orthorhombic' changed to 'orthorhombic'
according to '/home/saulius/struct/CIF-dictionaries/cif_core.dic'
dictionary named 'cif_core.dic' version 2.4.1 from 2010-06-29.

Automatic conversion script
Id: cif_fix_enum 1527 2010-12-29 10:47:43Z saulius 
;
_cod_original_sg_symbol_H-M 'P m m n'
_cod_database_code 7051333

loop_
_symmetry_equiv_pos_as_xyz
'x, y, z'
'-x+1/2, -y+1/2, z'
'-x, y+1/2, -z'
'x+1/2, -y, -z'
'-x, -y, -z'
'x-1/2, y-1/2, -z'
'x, -y-1/2, z'
'-x-1/2, y, z'

loop_
_atom_site_label
_atom_site_type_symbol
_atom_site_fract_x
_atom_site_fract_y
_atom_site_fract_z
_atom_site_U_iso_or_equiv
_atom_site_adp_type
_atom_site_occupancy
_atom_site_symmetry_multiplicity
_atom_site_calc_flag
_atom_site_refinement_flags
_atom_site_disorder_assembly
_atom_site_disorder_group
Cl1 Cl -0.2500 0.2500 -0.04108(16) 0.0141(2) Uani 1 4 d S . .
Cl2 Cl 0.7500 0.43595(3) 0.82338(12) 0.0174(2) Uani 1 2 d S . .
N1 N 0.2500 0.2500 0.3163(6) 0.0108(6) Uani 1 4 d S . .
H11 H 0.096(6) 0.2500 0.201(6) 0.033(8) Uiso 1 2 d S . .
N2 N 0.2500 0.42482(10) 0.4280(5) 0.0153(5) Uani 1 2 d S . .
H22 H 0.2500 0.4577(19) 0.307(7) 0.047(10) Uiso 1 2 d S . .
H21 H 0.392(4) 0.4292(9) 0.538(4) 0.025(6) Uiso 1 1 d . . .
C1 C 0.2500 0.30965(10) 0.4835(5) 0.0123(5) Uani 1 2 d S . .
H1A H 0.4075 0.3117 0.6050 0.015 Uiso 0.50 1 calc PR . .
H1B H 0.0925 0.3117 0.6050 0.015 Uiso 0.50 1 calc PR . .
C2 C 0.2500 0.36412(12) 0.2730(5) 0.0141(5) Uani 1 2 d S . .
H2A H 0.4072 0.3615 0.1512 0.017 Uiso 0.50 1 calc PR . .
H2B H 0.0928 0.3615 0.1512 0.017 Uiso 0.50 1 calc PR . .

loop_
_atom_site_aniso_label
_atom_site_aniso_U_11
_atom_site_aniso_U_22
_atom_site_aniso_U_33
_atom_site_aniso_U_23
_atom_site_aniso_U_13
_atom_site_aniso_U_12
Cl1 0.0104(4) 0.0173(4) 0.0148(4) 0.000 0.000 0.000
Cl2 0.0169(3) 0.0138(3) 0.0214(3) 0.0040(2) 0.000 0.000
N1 0.0100(13) 0.0114(15) 0.0111(13) 0.000 0.000 0.000
N2 0.0161(12) 0.0096(11) 0.0203(11) 0.0022(9) 0.000 0.000
C1 0.0143(12) 0.0098(12) 0.0129(11) 0.0006(8) 0.000 0.000
C2 0.0179(12) 0.0105(12) 0.0138(11) 0.0006(8) 0.000 0.000

loop_
_geom_bond_atom_site_label_1
_geom_bond_atom_site_label_2
_geom_bond_distance
_geom_bond_site_symmetry_2
_geom_bond_publ_flag
N1 C1 1.500(3) . ?
N1 C1 1.500(3) 2 ?
N2 C2 1.490(3) . ?
C1 C2 1.532(3) . ?
